data_7251716
loop_
_publ_author_name
'Zhu, Longzhi'
'Xie, Shuangjiao'
'Yang, Hongbo'
'Hong, Yingle'
'Chen, Lin'
'Luo, Weiwei'
'Jin, Sha'
'Liu, Lixin'
'Xiong, Biquan'

_publ_section_title
;
 Catalyst-free synthesis of phosphinochalcogenoic anhydrides via the
 oxygen--chalcogen exchange with elemental sulfur or selenium
;
_journal_issue 13
_journal_name_full 'Green Chemistry'
_journal_page_first 5848
_journal_page_last 5856
_journal_paper_doi 10.1039/D6GC00879H
_journal_volume 28
_journal_year 2026
_chemical_formula_moiety 'C24 H20 O P2 S2'
_chemical_formula_sum 'C24 H20 O P2 S2'
_chemical_formula_weight 450.46
_space_group_crystal_system monoclinic
_space_group_IT_number 15
_space_group_name_Hall '-C 2yc'
_space_group_name_H-M_alt 'C 1 2/c 1'
_atom_sites_solution_hydrogens geom
_atom_sites_solution_primary dual
_audit_creation_date 2025-07-21
_audit_creation_method
;
Olex2 1.5-beta
(compiled 2025.07.13 svn.rb7424aed for OlexSys, GUI svn.r7308)
;
_audit_update_record
;
2025-08-29 deposited with the CCDC.	2026-03-02 downloaded from the CCDC.
;
_cell_angle_alpha 90
_cell_angle_beta 113.675(9)
_cell_angle_gamma 90
_cell_formula_units_Z 4
_cell_length_a 15.2303(11)
_cell_length_b 9.0769(5)
_cell_length_c 17.0558(13)
_cell_measurement_reflns_used 7157
_cell_measurement_temperature 99.99(10)
_cell_measurement_theta_max 30.3900
_cell_measurement_theta_min 2.5970
_cell_volume 2159.4(3)
_computing_cell_refinement 'CrysAlisPro 1.171.43.101a (Rigaku OD, 2023)'
_computing_data_collection 'CrysAlisPro system (CCD 43.101a 64-bit (release 13-12-2023))'
_computing_data_reduction 'CrysAlisPro 1.171.43.101a (Rigaku OD, 2023)'
_computing_molecular_graphics 'Olex2 1.5-beta (Dolomanov et al., 2009)'
_computing_publication_material 'Olex2 1.5-beta (Dolomanov et al., 2009)'
_computing_structure_refinement 'SHELXL 2018/3 (Sheldrick, 2015)'
_computing_structure_solution 'SHELXT 2014/5 (Sheldrick, 2014)'
_diffrn_ambient_environment N~2~
_diffrn_ambient_temperature 99.99(10)
_diffrn_detector 'Hybrid Pixel Array Detector'
_diffrn_detector_area_resol_mean 10.0000
_diffrn_detector_type HyPix
_diffrn_measured_fraction_theta_full 0.994
_diffrn_measured_fraction_theta_max 0.995
_diffrn_measurement_details
;
List of Runs (angles in degrees, time in seconds):

  # Type    Start    End  Width  t~exp~   \w     \q     \k     \f   Frames
#--------------------------------------------------------------------------
  1  \w     -5.00  50.00   0.50    0.50    --   -5.92  55.00 126.00  110
  2  \w    -18.00  26.00   0.50    0.50    --   -5.92 -99.00-150.00   88
  3  \w    -18.00  18.00   0.50    0.50    --   -5.92 -99.00 -90.00   72
  4  \w    -79.00   3.00   0.50    0.50    --   -5.92 -55.00 -16.00  164
  5  \w    -18.00  35.00   0.50    0.50    --    6.23 -99.00 150.00  106
;
_diffrn_measurement_device 'four-circle diffractometer'
_diffrn_measurement_device_type 'XtaLAB Synergy R, HyPix'
_diffrn_measurement_method '\w scans'
_diffrn_orient_matrix_type 'CrysAlisPro convention (1999,Acta A55,543-557)'
_diffrn_orient_matrix_UB_11 0.0019538000
_diffrn_orient_matrix_UB_12 0.0304677000
_diffrn_orient_matrix_UB_13 0.0389653000
_diffrn_orient_matrix_UB_21 -0.0417424000
_diffrn_orient_matrix_UB_22 0.0420008000
_diffrn_orient_matrix_UB_23 -0.0229651000
_diffrn_orient_matrix_UB_31 -0.0288776000
_diffrn_orient_matrix_UB_32 -0.0585096000
_diffrn_orient_matrix_UB_33 0.0038725000
_diffrn_radiation_monochromator mirror
_diffrn_radiation_probe x-ray
_diffrn_radiation_type 'Mo K\a'
_diffrn_radiation_wavelength 0.71073
_diffrn_reflns_av_R_equivalents 0.0498
_diffrn_reflns_av_unetI/netI 0.0403
_diffrn_reflns_Laue_measured_fraction_full 0.994
_diffrn_reflns_Laue_measured_fraction_max 0.995
_diffrn_reflns_limit_h_max 18
_diffrn_reflns_limit_h_min -18
_diffrn_reflns_limit_k_max 11
_diffrn_reflns_limit_k_min -9
_diffrn_reflns_limit_l_max 16
_diffrn_reflns_limit_l_min -21
_diffrn_reflns_number 8844
_diffrn_reflns_point_group_measured_fraction_full 0.994
_diffrn_reflns_point_group_measured_fraction_max 0.995
_diffrn_reflns_theta_full 25.242
_diffrn_reflns_theta_max 26.369
_diffrn_reflns_theta_min 2.608
_diffrn_source 'micro-focus sealed X-ray tube'
_diffrn_source_type 'Mova (Mo) X-ray Source'
_exptl_absorpt_coefficient_mu 0.408
_exptl_absorpt_correction_T_max 1.00000
_exptl_absorpt_correction_T_min 0.83851
_exptl_absorpt_correction_type multi-scan
_exptl_absorpt_process_details
;
CrysAlisPro 1.171.43.101a (Rigaku Oxford Diffraction, 2023)
Empirical absorption correction using spherical harmonics,
implemented in SCALE3 ABSPACK scaling algorithm.
;
_exptl_crystal_colour 'clear light colourless'
_exptl_crystal_colour_lustre clear
_exptl_crystal_colour_modifier light
_exptl_crystal_colour_primary colourless
_exptl_crystal_density_diffrn 1.386
_exptl_crystal_description block
_exptl_crystal_F_000 936
_exptl_crystal_size_max 0.16
_exptl_crystal_size_mid 0.12
_exptl_crystal_size_min 0.1
_refine_diff_density_max 0.386
_refine_diff_density_min -0.375
_refine_diff_density_rms 0.059
_refine_ls_extinction_method none
_refine_ls_goodness_of_fit_ref 1.093
_refine_ls_hydrogen_treatment constr
_refine_ls_matrix_type full
_refine_ls_number_parameters 132
_refine_ls_number_reflns 2193
_refine_ls_number_restraints 0
_refine_ls_restrained_S_all 1.093
_refine_ls_R_factor_all 0.0346
_refine_ls_R_factor_gt 0.0317
_refine_ls_shift/su_max 0.001
_refine_ls_shift/su_mean 0.000
_refine_ls_structure_factor_coef Fsqd
_refine_ls_weighting_details 'w=1/[\s^2^(Fo^2^)+(0.0421P)^2^+1.8302P] where P=(Fo^2^+2Fc^2^)/3'
_refine_ls_weighting_scheme calc
_refine_ls_wR_factor_gt 0.0861
_refine_ls_wR_factor_ref 0.0883
_reflns_Friedel_coverage 0.000
_reflns_number_gt 2001
_reflns_number_total 2193
_reflns_threshold_expression 'I > 2\s(I)'
_cod_data_source_file d6gc00879h2.cif
_cod_data_source_block 1
_cod_depositor_comments 'Adding full bibliography for 7251716--7251717.cif.'
_cod_database_code 7251716
_shelx_shelxl_version_number 2018/3
_chemical_oxdiff_formula chno
_shelx_space_group_comment
;
The symmetry employed for this shelxl refinement is uniquely defined
by the following loop, which should always be used as a source of
symmetry information in preference to the above space-group names.
They are only intended as comments.
;
_cell_oxdiff_angle_alpha 89.958(3)
_cell_oxdiff_angle_beta 113.595(4)
_cell_oxdiff_angle_gamma 89.962(3)
_cell_oxdiff_length_a 15.2374(7)
_cell_oxdiff_length_b 9.0697(3)
_cell_oxdiff_length_c 17.0508(8)
_cell_oxdiff_measurement_reflns_used 7270
_cell_oxdiff_volume 2159.40(15)
_shelx_estimated_absorpt_t_max 0.960
_shelx_estimated_absorpt_t_min 0.938
_olex2_refinement_description
;
1. Fixed Uiso
 At 1.2 times of:
  All C(H) groups
2.a Aromatic/amide H refined with riding coordinates:
 C8(H8), C12(H12), C6(H6), C2(H2), C3(H3), C9(H9), C4(H4), C11(H11), C10(H10),
 C5(H5)
;
_olex2_submission_special_instructions 'No special instructions were received'
_oxdiff_exptl_absorpt_empirical_details
;
Empirical correction (ABSPACK) includes:
- Absorption correction using spherical harmonics
- Frame scaling
;
_oxdiff_exptl_absorpt_empirical_full_max 1.281
_oxdiff_exptl_absorpt_empirical_full_min 0.781

loop_
_space_group_symop_operation_xyz
'x, y, z'
'-x, y, -z+1/2'
'x+1/2, y+1/2, z'
'-x+1/2, y+1/2, -z+1/2'
'-x, -y, -z'
'x, -y, z-1/2'
'-x+1/2, -y+1/2, -z'
'x+1/2, -y+1/2, z-1/2'

loop_
_atom_site_label
_atom_site_type_symbol
_atom_site_fract_x
_atom_site_fract_y
_atom_site_fract_z
_atom_site_U_iso_or_equiv
_atom_site_adp_type
_atom_site_occupancy
_atom_site_site_symmetry_order
_atom_site_calc_flag
_atom_site_refinement_flags_posn
_atom_site_refinement_flags_adp
_atom_site_refinement_flags_occupancy
_atom_site_disorder_assembly
_atom_site_disorder_group
P1 P 0.49637(3) 0.16434(4) 0.66080(2) 0.01308(13) Uani 1 1 d . . . . .
S1 S 0.42886(3) -0.01928(4) 0.62364(3) 0.02017(14) Uani 1 1 d . . . . .
O1 O 0.500000 0.23369(16) 0.750000 0.0161(3) Uani 1 2 d S T P . .
C1 C 0.62071(11) 0.16082(16) 0.67676(10) 0.0141(3) Uani 1 1 d . . . . .
C8 C 0.48153(11) 0.46164(17) 0.61634(11) 0.0177(3) Uani 1 1 d . . . . .
H8 H 0.533603 0.476522 0.670030 0.021 Uiso 1 1 calc R U . . .
C7 C 0.44415(11) 0.31980(17) 0.59157(10) 0.0150(3) Uani 1 1 d . . . . .
C12 C 0.36847(11) 0.29841(18) 0.51257(11) 0.0184(3) Uani 1 1 d . . . . .
H12 H 0.343466 0.202295 0.495362 0.022 Uiso 1 1 calc R U . . .
C6 C 0.68948(12) 0.24854(18) 0.73863(11) 0.0197(3) Uani 1 1 d . . . . .
H6 H 0.672262 0.305809 0.776900 0.024 Uiso 1 1 calc R U . . .
C2 C 0.64698(11) 0.07714(17) 0.62087(10) 0.0178(3) Uani 1 1 d . . . . .
H2 H 0.600669 0.017323 0.578681 0.021 Uiso 1 1 calc R U . . .
C3 C 0.74072(12) 0.08116(18) 0.62679(11) 0.0203(3) Uani 1 1 d . . . . .
H3 H 0.758422 0.023900 0.588818 0.024 Uiso 1 1 calc R U . . .
C9 C 0.44212(12) 0.58037(18) 0.56206(12) 0.0219(4) Uani 1 1 d . . . . .
H9 H 0.467336 0.676538 0.578717 0.026 Uiso 1 1 calc R U . . .
C4 C 0.80834(12) 0.16874(18) 0.68814(12) 0.0216(4) Uani 1 1 d . . . . .
H4 H 0.872251 0.171810 0.691878 0.026 Uiso 1 1 calc R U . . .
C11 C 0.32940(12) 0.4183(2) 0.45869(11) 0.0231(4) Uani 1 1 d . . . . .
H11 H 0.277575 0.403902 0.404786 0.028 Uiso 1 1 calc R U . . .
C10 C 0.36625(12) 0.55890(19) 0.48381(12) 0.0236(4) Uani 1 1 d . . . . .
H10 H 0.339247 0.640501 0.447131 0.028 Uiso 1 1 calc R U . . .
C5 C 0.78304(12) 0.25191(19) 0.74410(11) 0.0234(4) Uani 1 1 d . . . . .
H5 H 0.829742 0.311298 0.786241 0.028 Uiso 1 1 calc R U . . .

loop_
_atom_site_aniso_label
_atom_site_aniso_U_11
_atom_site_aniso_U_22
_atom_site_aniso_U_33
_atom_site_aniso_U_23
_atom_site_aniso_U_13
_atom_site_aniso_U_12
P1 0.0154(2) 0.0113(2) 0.0149(2) -0.00051(13) 0.00853(17) -0.00050(13)
S1 0.0225(2) 0.0136(2) 0.0261(3) -0.00335(15) 0.01150(19) -0.00434(14)
O1 0.0224(8) 0.0133(7) 0.0173(8) 0.000 0.0129(7) 0.000
C1 0.0160(7) 0.0128(7) 0.0157(7) 0.0029(5) 0.0086(6) 0.0009(5)
C8 0.0183(8) 0.0168(8) 0.0208(8) -0.0005(6) 0.0109(7) 0.0007(6)
C7 0.0160(7) 0.0161(8) 0.0169(7) 0.0012(6) 0.0109(6) 0.0019(5)
C12 0.0165(7) 0.0225(8) 0.0193(8) -0.0016(6) 0.0104(6) 0.0001(6)
C6 0.0202(8) 0.0211(8) 0.0194(8) -0.0035(6) 0.0096(7) 0.0005(6)
C2 0.0214(8) 0.0147(8) 0.0190(8) -0.0004(6) 0.0099(7) -0.0004(6)
C3 0.0245(8) 0.0175(8) 0.0251(9) 0.0015(6) 0.0164(7) 0.0045(6)
C9 0.0256(9) 0.0162(8) 0.0323(9) 0.0033(7) 0.0203(8) 0.0029(6)
C4 0.0182(8) 0.0205(9) 0.0295(9) 0.0052(6) 0.0133(7) 0.0035(6)
C11 0.0188(8) 0.0326(10) 0.0189(8) 0.0042(7) 0.0086(7) 0.0053(7)
C10 0.0257(9) 0.0252(9) 0.0277(9) 0.0122(7) 0.0188(8) 0.0109(7)
C5 0.0191(8) 0.0242(9) 0.0260(9) -0.0034(7) 0.0083(7) -0.0032(6)

loop_
_atom_type_symbol
_atom_type_description
_atom_type_scat_dispersion_real
_atom_type_scat_dispersion_imag
_atom_type_scat_source
C C 0.0033 0.0016 'International Tables Vol C Tables 4.2.6.8 and 6.1.1.4'
H H 0.0000 0.0000 'International Tables Vol C Tables 4.2.6.8 and 6.1.1.4'
O O 0.0106 0.0060 'International Tables Vol C Tables 4.2.6.8 and 6.1.1.4'
P P 0.1023 0.0942 'International Tables Vol C Tables 4.2.6.8 and 6.1.1.4'
S S 0.1246 0.1234 'International Tables Vol C Tables 4.2.6.8 and 6.1.1.4'

loop_
_geom_angle_atom_site_label_1
_geom_angle_atom_site_label_2
_geom_angle_atom_site_label_3
_geom_angle
_geom_angle_site_symmetry_1
_geom_angle_site_symmetry_3
_geom_angle_publ_flag
O1 P1 S1 117.10(5) . . ?
O1 P1 C1 103.09(5) . . ?
O1 P1 C7 98.61(7) . . ?
C1 P1 S1 115.08(5) . . ?
C1 P1 C7 105.83(7) . . ?
C7 P1 S1 115.08(6) . . ?
P1 O1 P1 134.47(10) . 2_656 ?
C6 C1 P1 121.80(12) . . ?
C2 C1 P1 118.56(12) . . ?
C2 C1 C6 119.42(14) . . ?
C7 C8 H8 120.1 . . ?
C9 C8 H8 120.1 . . ?
C9 C8 C7 119.77(15) . . ?
C8 C7 P1 120.08(12) . . ?
C12 C7 P1 120.01(12) . . ?
C12 C7 C8 119.89(15) . . ?
C7 C12 H12 120.1 . . ?
C7 C12 C11 119.87(15) . . ?
C11 C12 H12 120.1 . . ?
C1 C6 H6 120.0 . . ?
C5 C6 C1 119.99(15) . . ?
C5 C6 H6 120.0 . . ?
C1 C2 H2 119.9 . . ?
C3 C2 C1 120.21(15) . . ?
C3 C2 H2 119.9 . . ?
C2 C3 H3 120.0 . . ?
C4 C3 C2 119.98(15) . . ?
C4 C3 H3 120.0 . . ?
C8 C9 H9 119.9 . . ?
C10 C9 C8 120.20(16) . . ?
C10 C9 H9 119.9 . . ?
C3 C4 H4 119.9 . . ?
C3 C4 C5 120.26(15) . . ?
C5 C4 H4 119.9 . . ?
C12 C11 H11 120.0 . . ?
C10 C11 C12 120.04(16) . . ?
C10 C11 H11 120.0 . . ?
C9 C10 C11 120.24(15) . . ?
C9 C10 H10 119.9 . . ?
C11 C10 H10 119.9 . . ?
C6 C5 H5 119.9 . . ?
C4 C5 C6 120.14(16) . . ?
C4 C5 H5 119.9 . . ?

loop_
_geom_bond_atom_site_label_1
_geom_bond_atom_site_label_2
_geom_bond_distance
_geom_bond_site_symmetry_2
_geom_bond_publ_flag
P1 S1 1.9270(5) . ?
P1 O1 1.6268(7) . ?
P1 C1 1.8020(16) . ?
P1 C7 1.8066(16) . ?
C1 C6 1.399(2) . ?
C1 C2 1.397(2) . ?
C8 H8 0.9500 . ?
C8 C7 1.402(2) . ?
C8 C9 1.390(2) . ?
C7 C12 1.391(2) . ?
C12 H12 0.9500 . ?
C12 C11 1.394(2) . ?
C6 H6 0.9500 . ?
C6 C5 1.391(2) . ?
C2 H2 0.9500 . ?
C2 C3 1.391(2) . ?
C3 H3 0.9500 . ?
C3 C4 1.386(3) . ?
C9 H9 0.9500 . ?
C9 C10 1.384(3) . ?
C4 H4 0.9500 . ?
C4 C5 1.387(2) . ?
C11 H11 0.9500 . ?
C11 C10 1.391(3) . ?
C10 H10 0.9500 . ?
C5 H5 0.9500 . ?

loop_
_geom_torsion_atom_site_label_1
_geom_torsion_atom_site_label_2
_geom_torsion_atom_site_label_3
_geom_torsion_atom_site_label_4
_geom_torsion
_geom_torsion_site_symmetry_1
_geom_torsion_site_symmetry_2
_geom_torsion_site_symmetry_3
_geom_torsion_site_symmetry_4
_geom_torsion_publ_flag
P1 C1 C6 C5 -174.59(13) . . . . ?
P1 C1 C2 C3 174.77(12) . . . . ?
P1 C7 C12 C11 -178.93(12) . . . . ?
S1 P1 O1 P1 32.97(2) . . . 2_656 ?
S1 P1 C1 C6 -148.46(12) . . . . ?
S1 P1 C1 C2 36.91(14) . . . . ?
S1 P1 C7 C8 173.72(11) . . . . ?
S1 P1 C7 C12 -8.04(14) . . . . ?
O1 P1 C1 C6 -19.76(15) . . . . ?
O1 P1 C1 C2 165.61(12) . . . . ?
O1 P1 C7 C8 48.29(13) . . . . ?
O1 P1 C7 C12 -133.46(12) . . . . ?
C1 P1 O1 P1 -94.47(5) . . . 2_656 ?
C1 P1 C7 C8 -58.03(14) . . . . ?
C1 P1 C7 C12 120.21(13) . . . . ?
C1 C6 C5 C4 0.2(3) . . . . ?
C1 C2 C3 C4 -0.2(2) . . . . ?
C8 C7 C12 C11 -0.7(2) . . . . ?
C8 C9 C10 C11 -0.5(2) . . . . ?
C7 P1 O1 P1 156.97(5) . . . 2_656 ?
C7 P1 C1 C6 83.29(14) . . . . ?
C7 P1 C1 C2 -91.34(13) . . . . ?
C7 C8 C9 C10 0.0(2) . . . . ?
C7 C12 C11 C10 0.2(2) . . . . ?
C12 C11 C10 C9 0.4(2) . . . . ?
C6 C1 C2 C3 0.0(2) . . . . ?
C2 C1 C6 C5 0.0(2) . . . . ?
C2 C3 C4 C5 0.4(3) . . . . ?
C3 C4 C5 C6 -0.4(3) . . . . ?
C9 C8 C7 P1 178.83(12) . . . . ?
C9 C8 C7 C12 0.6(2) . . . . ?
